data_7040663
loop_
_publ_author_name
'Peganova, Tat'yana A.'
'Sinopalnikova, Iana S.'
'Peregudov, Alexander S.'
'Fedyanin, Ivan V.'
'Demonceau, Albert'
'Ustynyuk, Nikolai A.'
'Kalsin, Alexander M.'

_publ_contact_author_email octy@xrlab.ineos.ac.ru
_publ_contact_author_name 'Fedyanin, Ivan V.'
_publ_section_title
;
 The half-sandwich 18- and 16-electron arene ruthenium iminophosphonamide
 complexes.
;
_journal_issue 42
_journal_name_full 'Dalton transactions (Cambridge, England : 2003)'
_journal_page_first 17030
_journal_page_last 17041
_journal_paper_doi 10.1039/c6dt03202h
_journal_volume 45
_journal_year 2016
_chemical_formula_moiety 'C26 H34 Cl N2 P Ru'
_chemical_formula_sum 'C26 H34 Cl N2 P Ru'
_chemical_formula_weight 542.04
_chemical_name_systematic
;
 ?
;
_space_group_crystal_system triclinic
_space_group_IT_number 2
_space_group_name_Hall '-P 1'
_space_group_name_H-M_alt 'P -1'
_symmetry_space_group_name_Hall '-P 1'
_symmetry_space_group_name_H-M 'P -1'
_atom_sites_solution_hydrogens geom
_audit_creation_method 'Modified SHELXL output'
_audit_update_record
;
2016-07-17 deposited with the CCDC.
2016-09-16 downloaded from the CCDC.
;
_cell_angle_alpha 87.525(3)
_cell_angle_beta 79.413(2)
_cell_angle_gamma 68.626(2)
_cell_formula_units_Z 2
_cell_length_a 8.8288(13)
_cell_length_b 8.8550(13)
_cell_length_c 16.886(3)
_cell_measurement_reflns_used 5700
_cell_measurement_temperature 100(2)
_cell_measurement_theta_max 30.20
_cell_measurement_theta_min 2.46
_cell_volume 1208.0(3)
_computing_cell_refinement 'Bruker SAINT'
_computing_data_collection 'Bruker APEX2'
_computing_data_reduction 'Bruker SAINT'
_computing_molecular_graphics 'SHELXTL (Sheldrick, 2008b)'
_computing_publication_material 'SHELXTL (Sheldrick, 2008b)'
_computing_structure_refinement 'SHELXL (Sheldrick, 2015)'
_computing_structure_solution 'SHELXD (Sheldrick, 2010)'
_diffrn_ambient_temperature 100(2)
_diffrn_detector_type 'Bruker APEX II CCD area detector'
_diffrn_measured_fraction_theta_full 0.998
_diffrn_measured_fraction_theta_max 0.998
_diffrn_measurement_device_type 'Bruker SMART APEX II diffractometer'
_diffrn_measurement_method '\o scans'
_diffrn_radiation_type MoK\a
_diffrn_radiation_wavelength 0.71073
_diffrn_reflns_av_R_equivalents 0.0545
_diffrn_reflns_av_unetI/netI 0.0586
_diffrn_reflns_Laue_measured_fraction_full 0.998
_diffrn_reflns_Laue_measured_fraction_max 0.998
_diffrn_reflns_limit_h_max 11
_diffrn_reflns_limit_h_min -11
_diffrn_reflns_limit_k_max 11
_diffrn_reflns_limit_k_min -11
_diffrn_reflns_limit_l_max 21
_diffrn_reflns_limit_l_min -21
_diffrn_reflns_number 16106
_diffrn_reflns_point_group_measured_fraction_full 0.998
_diffrn_reflns_point_group_measured_fraction_max 0.998
_diffrn_reflns_theta_full 25.242
_diffrn_reflns_theta_max 26.994
_diffrn_reflns_theta_min 2.455
_exptl_absorpt_coefficient_mu 0.842
_exptl_absorpt_correction_T_max 0.156
_exptl_absorpt_correction_T_min 0.097
_exptl_absorpt_correction_type multi-scan
_exptl_absorpt_process_details 'SADABS (Sheldrick, 2008a)'
_exptl_crystal_colour orange
_exptl_crystal_density_diffrn 1.490
_exptl_crystal_description plate
_exptl_crystal_F_000 560
_exptl_crystal_size_max 0.280
_exptl_crystal_size_mid 0.270
_exptl_crystal_size_min 0.090
_refine_diff_density_max 2.120
_refine_diff_density_min -0.945
_refine_diff_density_rms 0.133
_refine_ls_extinction_method none
_refine_ls_goodness_of_fit_ref 1.036
_refine_ls_hydrogen_treatment constr
_refine_ls_matrix_type full
_refine_ls_number_parameters 288
_refine_ls_number_reflns 5286
_refine_ls_number_restraints 0
_refine_ls_restrained_S_all 1.036
_refine_ls_R_factor_all 0.0673
_refine_ls_R_factor_gt 0.0506
_refine_ls_shift/su_max 0.001
_refine_ls_shift/su_mean 0.000
_refine_ls_structure_factor_coef Fsqd
_refine_ls_weighting_details 'w=1/[\s^2^(Fo^2^)+(0.0600P)^2^+3.0000P] where P=(Fo^2^+2Fc^2^)/3'
_refine_ls_weighting_scheme calc
_refine_ls_wR_factor_gt 0.1184
_refine_ls_wR_factor_ref 0.1262
_reflns_Friedel_coverage 0.000
_reflns_number_gt 4315
_reflns_number_total 5286
_reflns_threshold_expression 'I > 2\s(I)'
_cod_data_source_file c6dt03202h2.cif
_cod_data_source_block me_ph_cl
_cod_depositor_comments
;Adding full bibliography for 7040659--7040664.cif.

The following automatic conversions were performed:
data name '_publ_contact_name' replaced with
'_publ_contact_author_name' as specified in the replacement file
'/home/antanas/src/cod-tools/trunk/data/replacement-values/replacement_tags.lst'.

data
name '_publ_contact_email' replaced with '_publ_contact_author_email'
as specified in the replacement file
'/home/antanas/src/cod-tools/trunk/data/replacement-values/replacement_tags.lst'.

Automatic conversion script
Id: cif_correct_tags 4998 2017-03-02 13:24:31Z antanas 
;
_cod_database_code 7040663
_shelx_space_group_comment
;
The symmetry employed for this shelxl refinement is uniquely defined
by the following loop, which should always be used as a source of
symmetry information in preference to the above space-group names.
They are only intended as comments.
;
_shelx_estimated_absorpt_t_min 0.798
_shelx_estimated_absorpt_t_max 0.928
_shelxl_version_number 2014-3

loop_
_space_group_symop_operation_xyz
'x, y, z'
'-x, -y, -z'

loop_
_atom_site_label
_atom_site_type_symbol
_atom_site_fract_x
_atom_site_fract_y
_atom_site_fract_z
_atom_site_U_iso_or_equiv
_atom_site_adp_type
_atom_site_occupancy
_atom_site_site_symmetry_order
_atom_site_calc_flag
_atom_site_refinement_flags_posn
_atom_site_refinement_flags_adp
Ru1 Ru 0.46062(4) 0.74939(4) 0.32947(2) 0.01842(12) Uani 1 1 d . .
Cl1 Cl 0.56635(14) 0.97029(13) 0.32098(7) 0.0251(2) Uani 1 1 d . .
P1 P 0.29434(14) 0.91274(14) 0.20677(7) 0.0229(2) Uani 1 1 d . .
N1 N 0.4716(5) 0.7699(5) 0.2022(2) 0.0247(8) Uani 1 1 d . .
N2 N 0.2343(4) 0.9276(4) 0.3026(2) 0.0244(8) Uani 1 1 d . .
C1 C 0.5839(5) 0.4855(5) 0.3289(3) 0.0226(9) Uani 1 1 d . .
C2 C 0.4094(5) 0.5258(5) 0.3508(3) 0.0201(8) Uani 1 1 d . .
C3 C 0.3183(5) 0.6420(5) 0.4152(3) 0.0212(9) Uani 1 1 d . .
C4 C 0.4023(5) 0.7101(5) 0.4604(3) 0.0208(9) Uani 1 1 d . .
C5 C 0.5754(5) 0.6687(5) 0.4374(3) 0.0221(9) Uani 1 1 d . .
C6 C 0.6685(5) 0.5590(5) 0.3710(3) 0.0217(9) Uani 1 1 d . .
C7 C 0.6786(6) 0.3632(6) 0.2608(3) 0.0299(10) Uani 1 1 d . .
H7A H 0.7065 0.2533 0.2817 0.045 Uiso 1 1 calc R U
H7B H 0.7804 0.3812 0.2370 0.045 Uiso 1 1 calc R U
H7C H 0.6102 0.3760 0.2196 0.045 Uiso 1 1 calc R U
C8 C 0.3220(6) 0.4482(6) 0.3057(3) 0.0293(10) Uani 1 1 d . .
H8A H 0.3808 0.3304 0.3023 0.044 Uiso 1 1 calc R U
H8B H 0.3205 0.4910 0.2512 0.044 Uiso 1 1 calc R U
H8C H 0.2083 0.4730 0.3343 0.044 Uiso 1 1 calc R U
C9 C 0.1325(5) 0.6960(6) 0.4333(3) 0.0251(9) Uani 1 1 d . .
H9A H 0.1005 0.6086 0.4597 0.038 Uiso 1 1 calc R U
H9B H 0.0893 0.7220 0.3829 0.038 Uiso 1 1 calc R U
H9C H 0.0869 0.7924 0.4690 0.038 Uiso 1 1 calc R U
C10 C 0.3036(6) 0.8271(6) 0.5296(3) 0.0267(10) Uani 1 1 d . .
H10A H 0.2358 0.7784 0.5666 0.040 Uiso 1 1 calc R U
H10B H 0.2317 0.9276 0.5089 0.040 Uiso 1 1 calc R U
H10C H 0.3791 0.8514 0.5584 0.040 Uiso 1 1 calc R U
C11 C 0.6657(6) 0.7460(6) 0.4813(3) 0.0262(10) Uani 1 1 d . .
H11A H 0.7255 0.6678 0.5180 0.039 Uiso 1 1 calc R U
H11B H 0.5855 0.8420 0.5122 0.039 Uiso 1 1 calc R U
H11C H 0.7443 0.7780 0.4420 0.039 Uiso 1 1 calc R U
C12 C 0.8505(5) 0.5246(6) 0.3463(3) 0.0289(10) Uani 1 1 d . .
H12A H 0.9095 0.4575 0.3867 0.043 Uiso 1 1 calc R U
H12B H 0.8698 0.6271 0.3421 0.043 Uiso 1 1 calc R U
H12C H 0.8909 0.4667 0.2940 0.043 Uiso 1 1 calc R U
C13 C 0.5664(6) 0.6714(6) 0.1317(3) 0.0297(10) Uani 1 1 d . .
H13A H 0.5579 0.7391 0.0840 0.045 Uiso 1 1 calc R U
H13B H 0.5233 0.5859 0.1253 0.045 Uiso 1 1 calc R U
H13C H 0.6825 0.6219 0.1376 0.045 Uiso 1 1 calc R U
C14 C 0.1409(6) 1.0801(6) 0.3470(3) 0.0314(11) Uani 1 1 d . .
H14A H 0.0514 1.1458 0.3192 0.047 Uiso 1 1 calc R U
H14B H 0.2144 1.1392 0.3502 0.047 Uiso 1 1 calc R U
H14C H 0.0939 1.0582 0.4015 0.047 Uiso 1 1 calc R U
C15 C 0.1537(6) 0.8664(6) 0.1542(3) 0.0260(10) Uani 1 1 d . .
C16 C 0.0104(6) 0.8474(6) 0.1972(3) 0.0287(10) Uani 1 1 d . .
H16A H -0.0137 0.8586 0.2544 0.034 Uiso 1 1 calc R U
C17 C -0.0967(6) 0.8120(6) 0.1564(3) 0.0318(11) Uani 1 1 d . .
H17A H -0.1944 0.8006 0.1858 0.038 Uiso 1 1 calc R U
C18 C -0.0621(6) 0.7934(6) 0.0740(3) 0.0323(11) Uani 1 1 d . .
H18A H -0.1349 0.7678 0.0467 0.039 Uiso 1 1 calc R U
C19 C 0.0807(6) 0.8121(6) 0.0301(3) 0.0334(11) Uani 1 1 d . .
H19A H 0.1052 0.7989 -0.0269 0.040 Uiso 1 1 calc R U
C20 C 0.1858(6) 0.8502(6) 0.0706(3) 0.0303(10) Uani 1 1 d . .
H20A H 0.2812 0.8654 0.0408 0.036 Uiso 1 1 calc R U
C21 C 0.3012(6) 1.0971(6) 0.1580(3) 0.0264(10) Uani 1 1 d . .
C22 C 0.4513(6) 1.1234(6) 0.1364(3) 0.0317(11) Uani 1 1 d . .
H22A H 0.5516 1.0430 0.1461 0.038 Uiso 1 1 calc R U
C23 C 0.4518(7) 1.2678(7) 0.1008(3) 0.0361(12) Uani 1 1 d . .
H23A H 0.5534 1.2845 0.0853 0.043 Uiso 1 1 calc R U
C24 C 0.3061(8) 1.3878(7) 0.0876(3) 0.0418(13) Uani 1 1 d . .
H24A H 0.3079 1.4863 0.0636 0.050 Uiso 1 1 calc R U
C25 C 0.1566(7) 1.3630(6) 0.1097(3) 0.0389(13) Uani 1 1 d . .
H25A H 0.0562 1.4454 0.1015 0.047 Uiso 1 1 calc R U
C26 C 0.1550(6) 1.2188(6) 0.1433(3) 0.0325(11) Uani 1 1 d . .
H26A H 0.0534 1.2016 0.1568 0.039 Uiso 1 1 calc R U

loop_
_atom_site_aniso_label
_atom_site_aniso_U_11
_atom_site_aniso_U_22
_atom_site_aniso_U_33
_atom_site_aniso_U_23
_atom_site_aniso_U_13
_atom_site_aniso_U_12
Ru1 0.01192(16) 0.01981(18) 0.0242(2) -0.00099(12) -0.00405(12) -0.00601(12)
Cl1 0.0267(5) 0.0260(5) 0.0276(6) 0.0004(4) -0.0055(4) -0.0151(4)
P1 0.0160(5) 0.0254(6) 0.0261(6) 0.0003(5) -0.0045(4) -0.0056(4)
N1 0.0187(18) 0.031(2) 0.024(2) -0.0007(16) -0.0060(15) -0.0070(16)
N2 0.0163(18) 0.0215(19) 0.031(2) 0.0007(15) -0.0053(15) -0.0015(15)
C1 0.019(2) 0.022(2) 0.027(2) 0.0008(17) -0.0047(18) -0.0082(17)
C2 0.019(2) 0.017(2) 0.024(2) -0.0013(16) -0.0039(17) -0.0073(16)
C3 0.016(2) 0.021(2) 0.028(2) 0.0038(17) -0.0050(17) -0.0077(17)
C4 0.018(2) 0.020(2) 0.024(2) 0.0027(17) -0.0053(17) -0.0056(17)
C5 0.018(2) 0.024(2) 0.027(2) 0.0009(17) -0.0065(17) -0.0098(17)
C6 0.016(2) 0.018(2) 0.032(2) 0.0002(17) -0.0073(18) -0.0057(16)
C7 0.023(2) 0.028(2) 0.036(3) -0.007(2) -0.003(2) -0.0058(19)
C8 0.025(2) 0.031(3) 0.036(3) -0.003(2) -0.007(2) -0.013(2)
C9 0.016(2) 0.029(2) 0.031(2) -0.0020(19) -0.0011(18) -0.0098(18)
C10 0.024(2) 0.030(2) 0.026(2) -0.0034(19) -0.0033(19) -0.0105(19)
C11 0.022(2) 0.032(2) 0.030(2) -0.0014(19) -0.0097(19) -0.0126(19)
C12 0.016(2) 0.032(3) 0.038(3) -0.003(2) -0.0034(19) -0.0079(18)
C13 0.025(2) 0.032(3) 0.032(3) -0.006(2) -0.005(2) -0.009(2)
C14 0.024(2) 0.028(2) 0.031(3) -0.004(2) -0.002(2) 0.0020(19)
C15 0.021(2) 0.025(2) 0.032(3) 0.0016(19) -0.0076(19) -0.0071(18)
C16 0.022(2) 0.030(2) 0.032(3) 0.000(2) -0.0040(19) -0.0072(19)
C17 0.023(2) 0.034(3) 0.041(3) 0.003(2) -0.007(2) -0.012(2)
C18 0.027(2) 0.032(3) 0.042(3) 0.003(2) -0.016(2) -0.010(2)
C19 0.033(3) 0.037(3) 0.031(3) 0.002(2) -0.011(2) -0.012(2)
C20 0.022(2) 0.036(3) 0.033(3) 0.002(2) -0.006(2) -0.011(2)
C21 0.025(2) 0.026(2) 0.026(2) 0.0003(18) -0.0051(19) -0.0076(19)
C22 0.028(2) 0.039(3) 0.029(3) -0.005(2) -0.002(2) -0.015(2)
C23 0.043(3) 0.043(3) 0.030(3) -0.003(2) -0.001(2) -0.026(3)
C24 0.064(4) 0.034(3) 0.030(3) 0.002(2) -0.013(3) -0.019(3)
C25 0.043(3) 0.028(3) 0.041(3) 0.001(2) -0.016(2) -0.003(2)
C26 0.026(2) 0.032(3) 0.039(3) 0.002(2) -0.009(2) -0.008(2)

loop_
_atom_type_symbol
_atom_type_description
_atom_type_scat_dispersion_real
_atom_type_scat_dispersion_imag
_atom_type_scat_source
C C 0.0033 0.0016 'International Tables Vol C Tables 4.2.6.8 and 6.1.1.4'
H H 0.0000 0.0000 'International Tables Vol C Tables 4.2.6.8 and 6.1.1.4'
N N 0.0061 0.0033 'International Tables Vol C Tables 4.2.6.8 and 6.1.1.4'
P P 0.1023 0.0942 'International Tables Vol C Tables 4.2.6.8 and 6.1.1.4'
Cl Cl 0.1484 0.1585 'International Tables Vol C Tables 4.2.6.8 and 6.1.1.4'
Ru Ru -1.2594 0.8363 'International Tables Vol C Tables 4.2.6.8 and 6.1.1.4'

loop_
_geom_angle_atom_site_label_1
_geom_angle_atom_site_label_2
_geom_angle_atom_site_label_3
_geom_angle
N1 Ru1 C3 128.96(16)
N1 Ru1 N2 69.39(14)
C3 Ru1 N2 89.84(15)
N1 Ru1 C2 101.16(16)
C3 Ru1 C2 38.56(16)
N2 Ru1 C2 105.14(15)
N1 Ru1 C1 96.40(16)
C3 Ru1 C1 69.19(16)
N2 Ru1 C1 139.12(15)
C2 Ru1 C1 38.09(16)
N1 Ru1 C6 116.92(16)
C3 Ru1 C6 82.24(16)
N2 Ru1 C6 171.95(16)
C2 Ru1 C6 69.37(16)
C1 Ru1 C6 38.37(15)
N1 Ru1 C5 152.49(16)
C3 Ru1 C5 68.53(16)
N2 Ru1 C5 136.97(16)
C2 Ru1 C5 81.12(16)
C1 Ru1 C5 68.34(16)
C6 Ru1 C5 37.91(16)
N1 Ru1 C4 167.08(15)
C3 Ru1 C4 38.35(16)
N2 Ru1 C4 104.25(15)
C2 Ru1 C4 69.06(16)
C1 Ru1 C4 81.09(16)
C6 Ru1 C4 68.52(16)
C5 Ru1 C4 37.29(15)
N1 Ru1 Cl1 86.37(11)
C3 Ru1 Cl1 140.12(12)
N2 Ru1 Cl1 86.46(11)
C2 Ru1 Cl1 167.78(11)
C1 Ru1 Cl1 132.13(12)
C6 Ru1 Cl1 98.68(11)
C5 Ru1 Cl1 87.77(11)
C4 Ru1 Cl1 104.77(11)
N1 Ru1 P1 34.73(10)
C3 Ru1 P1 113.58(11)
N2 Ru1 P1 34.72(11)
C2 Ru1 P1 107.56(11)
C1 Ru1 P1 122.97(12)
C6 Ru1 P1 151.58(12)
C5 Ru1 P1 168.69(12)
C4 Ru1 P1 138.36(11)
Cl1 Ru1 P1 84.13(4)
N2 P1 N1 99.36(19)
N2 P1 C21 115.6(2)
N1 P1 C21 114.4(2)
N2 P1 C15 112.8(2)
N1 P1 C15 114.4(2)
C21 P1 C15 101.1(2)
N2 P1 Ru1 50.13(13)
N1 P1 Ru1 49.33(14)
C21 P1 Ru1 128.17(16)
C15 P1 Ru1 130.78(16)
C13 N1 P1 125.3(3)
C13 N1 Ru1 136.4(3)
P1 N1 Ru1 95.94(18)
C14 N2 P1 124.2(3)
C14 N2 Ru1 125.0(3)
P1 N2 Ru1 95.15(17)
C2 C1 C6 120.8(4)
C2 C1 C7 118.6(4)
C6 C1 C7 120.6(4)
C2 C1 Ru1 70.9(2)
C6 C1 Ru1 71.1(2)
C7 C1 Ru1 131.5(3)
C1 C2 C3 119.1(4)
C1 C2 C8 120.2(4)
C3 C2 C8 120.7(4)
C1 C2 Ru1 71.0(2)
C3 C2 Ru1 69.6(2)
C8 C2 Ru1 130.9(3)
C2 C3 C4 120.7(4)
C2 C3 C9 119.1(4)
C4 C3 C9 120.2(4)
C2 C3 Ru1 71.8(2)
C4 C3 Ru1 73.0(2)
C9 C3 Ru1 125.9(3)
C5 C4 C3 119.1(4)
C5 C4 C10 121.6(4)
C3 C4 C10 119.3(4)
C5 C4 Ru1 71.2(3)
C3 C4 Ru1 68.6(2)
C10 C4 Ru1 131.3(3)
C4 C5 C6 121.4(4)
C4 C5 C11 120.2(4)
C6 C5 C11 118.4(4)
C4 C5 Ru1 71.5(2)
C6 C5 Ru1 70.4(2)
C11 C5 Ru1 129.7(3)
C5 C6 C1 118.8(4)
C5 C6 C12 119.6(4)
C1 C6 C12 121.6(4)
C5 C6 Ru1 71.7(2)
C1 C6 Ru1 70.6(2)
C12 C6 Ru1 128.8(3)
C1 C7 H7A 109.5
C1 C7 H7B 109.5
H7A C7 H7B 109.5
C1 C7 H7C 109.5
H7A C7 H7C 109.5
H7B C7 H7C 109.5
C2 C8 H8A 109.5
C2 C8 H8B 109.5
H8A C8 H8B 109.5
C2 C8 H8C 109.5
H8A C8 H8C 109.5
H8B C8 H8C 109.5
C3 C9 H9A 109.5
C3 C9 H9B 109.5
H9A C9 H9B 109.5
C3 C9 H9C 109.5
H9A C9 H9C 109.5
H9B C9 H9C 109.5
C4 C10 H10A 109.5
C4 C10 H10B 109.5
H10A C10 H10B 109.5
C4 C10 H10C 109.5
H10A C10 H10C 109.5
H10B C10 H10C 109.5
C5 C11 H11A 109.5
C5 C11 H11B 109.5
H11A C11 H11B 109.5
C5 C11 H11C 109.5
H11A C11 H11C 109.5
H11B C11 H11C 109.5
C6 C12 H12A 109.5
C6 C12 H12B 109.5
H12A C12 H12B 109.5
C6 C12 H12C 109.5
H12A C12 H12C 109.5
H12B C12 H12C 109.5
N1 C13 H13A 109.5
N1 C13 H13B 109.5
H13A C13 H13B 109.5
N1 C13 H13C 109.5
H13A C13 H13C 109.5
H13B C13 H13C 109.5
N2 C14 H14A 109.5
N2 C14 H14B 109.5
H14A C14 H14B 109.5
N2 C14 H14C 109.5
H14A C14 H14C 109.5
H14B C14 H14C 109.5
C20 C15 C16 118.8(4)
C20 C15 P1 120.7(4)
C16 C15 P1 120.5(4)
C17 C16 C15 120.1(5)
C17 C16 H16A 120.0
C15 C16 H16A 120.0
C18 C17 C16 120.5(5)
C18 C17 H17A 119.8
C16 C17 H17A 119.8
C17 C18 C19 120.1(4)
C17 C18 H18A 119.9
C19 C18 H18A 119.9
C20 C19 C18 119.4(5)
C20 C19 H19A 120.3
C18 C19 H19A 120.3
C19 C20 C15 121.1(5)
C19 C20 H20A 119.5
C15 C20 H20A 119.5
C26 C21 C22 118.7(5)
C26 C21 P1 120.2(4)
C22 C21 P1 121.1(4)
C23 C22 C21 119.7(5)
C23 C22 H22A 120.2
C21 C22 H22A 120.2
C24 C23 C22 120.9(5)
C24 C23 H23A 119.5
C22 C23 H23A 119.5
C23 C24 C25 119.6(5)
C23 C24 H24A 120.2
C25 C24 H24A 120.2
C26 C25 C24 119.9(5)
C26 C25 H25A 120.0
C24 C25 H25A 120.0
C25 C26 C21 121.0(5)
C25 C26 H26A 119.5
C21 C26 H26A 119.5

loop_
_geom_bond_atom_site_label_1
_geom_bond_atom_site_label_2
_geom_bond_distance
Ru1 N1 2.137(4)
Ru1 C3 2.159(4)
Ru1 N2 2.159(4)
Ru1 C2 2.188(4)
Ru1 C1 2.188(4)
Ru1 C6 2.195(4)
Ru1 C5 2.213(4)
Ru1 C4 2.218(4)
Ru1 Cl1 2.4446(11)
Ru1 P1 2.8020(12)
P1 N2 1.602(4)
P1 N1 1.605(4)
P1 C21 1.812(5)
P1 C15 1.819(5)
N1 C13 1.439(6)
N2 C14 1.454(6)
C1 C2 1.428(6)
C1 C6 1.440(6)
C1 C7 1.512(6)
C2 C3 1.436(6)
C2 C8 1.515(6)
C3 C4 1.439(6)
C3 C9 1.506(6)
C4 C5 1.417(6)
C4 C10 1.508(6)
C5 C6 1.432(6)
C5 C11 1.521(6)
C6 C12 1.502(6)
C7 H7A 0.9800
C7 H7B 0.9800
C7 H7C 0.9800
C8 H8A 0.9800
C8 H8B 0.9800
C8 H8C 0.9800
C9 H9A 0.9800
C9 H9B 0.9800
C9 H9C 0.9800
C10 H10A 0.9800
C10 H10B 0.9800
C10 H10C 0.9800
C11 H11A 0.9800
C11 H11B 0.9800
C11 H11C 0.9800
C12 H12A 0.9800
C12 H12B 0.9800
C12 H12C 0.9800
C13 H13A 0.9800
C13 H13B 0.9800
C13 H13C 0.9800
C14 H14A 0.9800
C14 H14B 0.9800
C14 H14C 0.9800
C15 C20 1.390(7)
C15 C16 1.401(7)
C16 C17 1.394(7)
C16 H16A 0.9500
C17 C18 1.372(7)
C17 H17A 0.9500
C18 C19 1.402(7)
C18 H18A 0.9500
C19 C20 1.387(7)
C19 H19A 0.9500
C20 H20A 0.9500
C21 C26 1.403(7)
C21 C22 1.408(7)
C22 C23 1.391(7)
C22 H22A 0.9500
C23 C24 1.386(8)
C23 H23A 0.9500
C24 C25 1.398(9)
C24 H24A 0.9500
C25 C26 1.379(7)
C25 H25A 0.9500
C26 H26A 0.9500

loop_
_geom_torsion_atom_site_label_1
_geom_torsion_atom_site_label_2
_geom_torsion_atom_site_label_3
_geom_torsion_atom_site_label_4
_geom_torsion
N2 P1 N1 C13 161.7(4)
C21 P1 N1 C13 -74.6(4)
C15 P1 N1 C13 41.3(5)
Ru1 P1 N1 C13 165.1(5)
N2 P1 N1 Ru1 -3.4(2)
C21 P1 N1 Ru1 120.3(2)
C15 P1 N1 Ru1 -123.8(2)
N1 P1 N2 C14 142.5(4)
C21 P1 N2 C14 19.6(5)
C15 P1 N2 C14 -96.0(4)
Ru1 P1 N2 C14 139.1(4)
N1 P1 N2 Ru1 3.3(2)
C21 P1 N2 Ru1 -119.5(2)
C15 P1 N2 Ru1 124.90(19)
C6 C1 C2 C3 0.5(6)
C7 C1 C2 C3 -179.9(4)
Ru1 C1 C2 C3 -52.2(4)
C6 C1 C2 C8 179.7(4)
C7 C1 C2 C8 -0.7(6)
Ru1 C1 C2 C8 127.0(4)
C6 C1 C2 Ru1 52.7(4)
C7 C1 C2 Ru1 -127.6(4)
C1 C2 C3 C4 -3.7(6)
C8 C2 C3 C4 177.2(4)
Ru1 C2 C3 C4 -56.5(4)
C1 C2 C3 C9 174.4(4)
C8 C2 C3 C9 -4.7(6)
Ru1 C2 C3 C9 121.6(4)
C1 C2 C3 Ru1 52.8(4)
C8 C2 C3 Ru1 -126.3(4)
C2 C3 C4 C5 3.9(6)
C9 C3 C4 C5 -174.2(4)
Ru1 C3 C4 C5 -52.0(4)
C2 C3 C4 C10 -177.8(4)
C9 C3 C4 C10 4.2(6)
Ru1 C3 C4 C10 126.3(4)
C2 C3 C4 Ru1 55.9(4)
C9 C3 C4 Ru1 -122.2(4)
C3 C4 C5 C6 -0.9(6)
C10 C4 C5 C6 -179.2(4)
Ru1 C4 C5 C6 -51.8(4)
C3 C4 C5 C11 176.7(4)
C10 C4 C5 C11 -1.6(6)
Ru1 C4 C5 C11 125.8(4)
C3 C4 C5 Ru1 50.9(3)
C10 C4 C5 Ru1 -127.5(4)
C4 C5 C6 C1 -2.2(6)
C11 C5 C6 C1 -179.8(4)
Ru1 C5 C6 C1 -54.5(4)
C4 C5 C6 C12 177.2(4)
C11 C5 C6 C12 -0.5(6)
Ru1 C5 C6 C12 124.9(4)
C4 C5 C6 Ru1 52.3(4)
C11 C5 C6 Ru1 -125.4(4)
C2 C1 C6 C5 2.4(6)
C7 C1 C6 C5 -177.3(4)
Ru1 C1 C6 C5 55.0(4)
C2 C1 C6 C12 -176.9(4)
C7 C1 C6 C12 3.4(7)
Ru1 C1 C6 C12 -124.3(4)
C2 C1 C6 Ru1 -52.7(4)
C7 C1 C6 Ru1 127.7(4)
N2 P1 C15 C20 179.6(4)
N1 P1 C15 C20 -67.8(4)
C21 P1 C15 C20 55.6(4)
Ru1 P1 C15 C20 -124.2(4)
N2 P1 C15 C16 -0.1(5)
N1 P1 C15 C16 112.5(4)
C21 P1 C15 C16 -124.1(4)
Ru1 P1 C15 C16 56.2(5)
C20 C15 C16 C17 0.3(7)
P1 C15 C16 C17 180.0(4)
C15 C16 C17 C18 0.9(7)
C16 C17 C18 C19 -0.9(7)
C17 C18 C19 C20 -0.3(8)
C18 C19 C20 C15 1.4(8)
C16 C15 C20 C19 -1.4(7)
P1 C15 C20 C19 178.9(4)
N2 P1 C21 C26 -78.3(4)
N1 P1 C21 C26 167.2(4)
C15 P1 C21 C26 43.8(4)
Ru1 P1 C21 C26 -136.4(3)
N2 P1 C21 C22 99.8(4)
N1 P1 C21 C22 -14.7(5)
C15 P1 C21 C22 -138.1(4)
Ru1 P1 C21 C22 41.7(5)
C26 C21 C22 C23 -0.4(7)
P1 C21 C22 C23 -178.5(4)
C21 C22 C23 C24 1.2(8)
C22 C23 C24 C25 -0.6(8)
C23 C24 C25 C26 -0.9(8)
C24 C25 C26 C21 1.7(8)
C22 C21 C26 C25 -1.1(7)
P1 C21 C26 C25 177.0(4)
